data_4075112
loop_
_publ_author_name
'Lei, Peng'
'McGrath, Thomas D.'
'Stone, F. Gordon A.'

_publ_section_title
;
 Oxidation of the Bis-molybdenum(0) Trianion
 [1,3,6-{Mo(CO)3}-3,6-(\m-H)2-1,1,1-(CO)3-2-Ph-closo-1,2-MoCB9H7]3-:&#x00A0;
 Metal and Boron Vertex Substitution and Cluster Expansion&#x00A7;
;
_journal_issue 8
_journal_name_full Organometallics
_journal_page_first 2011
_journal_paper_doi 10.1021/om0600543
_journal_volume 25
_journal_year 2006
_chemical_formula_moiety 'C11 H15 B9 I Mo O4, C8 H20 N'
_chemical_formula_sum 'C19 H35 B9 I Mo N O4'
_chemical_formula_weight 661.61
_chemical_melting_point ?
_chemical_name_systematic
; 
 ? 
;
_space_group_IT_number 14
_symmetry_cell_setting monoclinic
_symmetry_space_group_name_Hall '-P 2ybc'
_symmetry_space_group_name_H-M 'P 1 21/c 1'
_atom_sites_solution_hydrogens geom
_atom_sites_solution_primary direct
_atom_sites_solution_secondary difmap
_audit_creation_method SHELXL-97
_cell_angle_alpha 90.00
_cell_angle_beta 96.2990(10)
_cell_angle_gamma 90.00
_cell_formula_units_Z 8
_cell_length_a 17.4418(5)
_cell_length_b 17.9056(5)
_cell_length_c 17.6865(5)
_cell_measurement_reflns_used 6711
_cell_measurement_temperature 110(2)
_cell_measurement_theta_max 30.344
_cell_measurement_theta_min 2.750
_cell_volume 5490.3(3)
_computing_cell_refinement 'Bruker APEX2 (Bruker, 2003)'
_computing_data_collection 'Bruker APEX2 (Bruker, 2003)'
_computing_data_reduction 'Bruker APEX2 (Bruker, 2003)'
_computing_molecular_graphics 'Bruker SHELXTL (Bruker, 2001)'
_computing_publication_material 'Bruker SHELXTL (Bruker, 2001)'
_computing_structure_refinement 'Bruker SHELXTL (Bruker, 2001)'
_computing_structure_solution 'Bruker SHELXTL (Bruker, 2001)'
_diffrn_ambient_temperature 110(2)
_diffrn_measured_fraction_theta_full 1.000
_diffrn_measured_fraction_theta_max 0.843
_diffrn_measurement_device_type 'Bruker-Nonius X8 APEX CCD area detector'
_diffrn_measurement_method 'phi and omega scans'
_diffrn_radiation_monochromator graphite
_diffrn_radiation_source 'fine-focus sealed tube'
_diffrn_radiation_type MoK\a
_diffrn_radiation_wavelength 0.71073
_diffrn_reflns_av_R_equivalents 0.0368
_diffrn_reflns_av_sigmaI/netI 0.0376
_diffrn_reflns_limit_h_max 25
_diffrn_reflns_limit_h_min -21
_diffrn_reflns_limit_k_max 25
_diffrn_reflns_limit_k_min -24
_diffrn_reflns_limit_l_max 18
_diffrn_reflns_limit_l_min -25
_diffrn_reflns_number 63577
_diffrn_reflns_theta_full 27.50
_diffrn_reflns_theta_max 32.51
_diffrn_reflns_theta_min 1.93
_exptl_absorpt_coefficient_mu 1.629
_exptl_absorpt_correction_T_max 0.861
_exptl_absorpt_correction_T_min 0.602
_exptl_absorpt_correction_type multi-scan
_exptl_absorpt_process_details 'SADABS (Bruker, 2003)'
_exptl_crystal_colour red
_exptl_crystal_density_diffrn 1.601
_exptl_crystal_density_method 'not measured'
_exptl_crystal_description block
_exptl_crystal_F_000 2624
_exptl_crystal_size_max 0.29
_exptl_crystal_size_mid 0.24
_exptl_crystal_size_min 0.13
_refine_diff_density_max 1.160
_refine_diff_density_min -0.771
_refine_diff_density_rms 0.104
_refine_ls_extinction_method none
_refine_ls_goodness_of_fit_ref 1.038
_refine_ls_hydrogen_treatment constr
_refine_ls_matrix_type full
_refine_ls_number_parameters 631
_refine_ls_number_reflns 16752
_refine_ls_number_restraints 0
_refine_ls_restrained_S_all 1.038
_refine_ls_R_factor_all 0.0422
_refine_ls_R_factor_gt 0.0276
_refine_ls_shift/su_max 0.007
_refine_ls_shift/su_mean 0.000
_refine_ls_structure_factor_coef Fsqd
_refine_ls_weighting_details 'calc w=1/[\s^2^(Fo^2^)+(0.0318P)^2^+2.0216P] where P=(Fo^2^+2Fc^2^)/3'
_refine_ls_weighting_scheme calc
_refine_ls_wR_factor_gt 0.0633
_refine_ls_wR_factor_ref 0.0677
_reflns_number_gt 13486
_reflns_number_total 16752
_reflns_threshold_expression >2sigma(I)
_cod_data_source_file om0600543si20060118_120142.cif
_cod_data_source_block 5
_cod_depositor_comments
;
The following automatic conversions were performed:

'_chemical_melting_point' value 'not measured' was changed to '?' -
the value is undefined or not given.

Automatic conversion script
Id: cif_fix_values 1715 2011-07-08 13:25:40Z adriana 
;
_cod_original_sg_symbol_H-M P2(1)/c
_cod_database_code 4075112

loop_
_symmetry_equiv_pos_as_xyz
'x, y, z'
'-x, y+1/2, -z+1/2'
'-x, -y, -z'
'x, -y-1/2, z-1/2'

loop_
_atom_site_label
_atom_site_type_symbol
_atom_site_fract_x
_atom_site_fract_y
_atom_site_fract_z
_atom_site_U_iso_or_equiv
_atom_site_adp_type
_atom_site_occupancy
_atom_site_symmetry_multiplicity
_atom_site_calc_flag
_atom_site_refinement_flags
Mo1 Mo 0.451601(10) 0.525446(9) 0.280279(9) 0.01139(4) Uani 1 1 d .
I1 I 0.289749(8) 0.539049(8) 0.304720(8) 0.01962(4) Uani 1 1 d .
C1 C 0.44532(11) 0.43491(10) 0.18065(11) 0.0113(4) Uani 1 1 d .
B3 B 0.53178(13) 0.47997(12) 0.19529(13) 0.0132(4) Uani 1 1 d .
H3 H 0.5466 0.5304 0.1624 0.016 Uiso 1 1 calc R
B4 B 0.45400(14) 0.33877(12) 0.19183(13) 0.0145(4) Uani 1 1 d .
H4 H 0.4145 0.2981 0.1589 0.017 Uiso 1 1 calc R
B5 B 0.52331(14) 0.39037(13) 0.14938(13) 0.0151(4) Uani 1 1 d .
H5 H 0.5319 0.3836 0.0879 0.018 Uiso 1 1 calc R
B6 B 0.42297(14) 0.39474(12) 0.26497(12) 0.0131(4) Uani 1 1 d .
H6 H 0.3625 0.3884 0.2798 0.016 Uiso 1 1 calc R
B7 B 0.57156(14) 0.46326(13) 0.29347(13) 0.0155(4) Uani 1 1 d .
H7 H 0.6138 0.5011 0.3268 0.019 Uiso 1 1 calc R
C8 C 0.59506(12) 0.40710(11) 0.21918(11) 0.0157(4) Uani 1 1 d .
O8 O 0.66795(9) 0.41360(9) 0.19562(9) 0.0212(3) Uani 1 1 d .
H8O H 0.6723 0.3835 0.1599 0.032 Uiso 1 1 calc R
B9 B 0.55330(14) 0.31998(13) 0.21531(13) 0.0167(5) Uani 1 1 d .
H9 H 0.5813 0.2673 0.1980 0.020 Uiso 1 1 calc R
B10 B 0.49063(14) 0.32246(12) 0.28756(13) 0.0158(4) Uani 1 1 d .
H10 H 0.4757 0.2705 0.3180 0.019 Uiso 1 1 calc R
B11 B 0.50200(14) 0.40915(12) 0.33693(13) 0.0153(4) Uani 1 1 d .
H11 H 0.4960 0.4109 0.3993 0.018 Uiso 1 1 calc R
B12 B 0.58261(14) 0.36454(13) 0.30346(13) 0.0167(5) Uani 1 1 d .
H12 H 0.6305 0.3406 0.3436 0.020 Uiso 1 1 calc R
C11 C 0.38509(12) 0.45655(10) 0.11616(11) 0.0120(4) Uani 1 1 d .
C12 C 0.30760(12) 0.43796(11) 0.11802(11) 0.0157(4) Uani 1 1 d .
H12A H 0.2924 0.4119 0.1607 0.019 Uiso 1 1 calc R
C13 C 0.25267(13) 0.45692(12) 0.05871(12) 0.0183(4) Uani 1 1 d .
H13A H 0.2001 0.4446 0.0615 0.022 Uiso 1 1 calc R
C14 C 0.27395(13) 0.49385(12) -0.00488(12) 0.0180(4) Uani 1 1 d .
H14A H 0.2363 0.5057 -0.0461 0.022 Uiso 1 1 calc R
C15 C 0.35050(13) 0.51317(12) -0.00755(12) 0.0186(4) Uani 1 1 d .
H15A H 0.3654 0.5389 -0.0505 0.022 Uiso 1 1 calc R
C16 C 0.40577(12) 0.49490(12) 0.05272(12) 0.0168(4) Uani 1 1 d .
H16A H 0.4581 0.5087 0.0506 0.020 Uiso 1 1 calc R
C21 C 0.40744(13) 0.60720(12) 0.20782(12) 0.0188(4) Uani 1 1 d .
O21 O 0.38636(10) 0.65138(9) 0.16460(9) 0.0283(4) Uani 1 1 d .
C22 C 0.44924(13) 0.55211(12) 0.38971(13) 0.0208(4) Uani 1 1 d .
O22 O 0.45073(11) 0.56338(10) 0.45350(9) 0.0340(4) Uani 1 1 d .
C23 C 0.52815(13) 0.60604(11) 0.29491(12) 0.0198(4) Uani 1 1 d .
O23 O 0.57492(10) 0.65162(9) 0.30419(10) 0.0295(4) Uani 1 1 d .
Mo1A Mo 0.040027(10) 0.506719(9) 0.679881(9) 0.01040(4) Uani 1 1 d .
I1A I 0.191050(8) 0.551951(7) 0.642699(7) 0.01553(3) Uani 1 1 d .
C1A C 0.06681(12) 0.40934(10) 0.77384(10) 0.0122(4) Uani 1 1 d .
B3A B -0.02946(13) 0.42355(12) 0.74589(13) 0.0135(4) Uani 1 1 d .
H3A H -0.0633 0.3901 0.7002 0.016 Uiso 1 1 calc R
B4A B 0.00246(14) 0.37997(12) 0.83464(12) 0.0141(4) Uani 1 1 d .
H4A H -0.0106 0.3199 0.8453 0.017 Uiso 1 1 calc R
B5A B 0.09004(14) 0.42118(12) 0.87050(12) 0.0141(4) Uani 1 1 d .
H5A H 0.1368 0.3888 0.9045 0.017 Uiso 1 1 calc R
B6A B 0.11032(14) 0.49193(12) 0.80499(12) 0.0128(4) Uani 1 1 d .
H6A H 0.1719 0.5053 0.7981 0.015 Uiso 1 1 calc R
B7A B -0.05154(14) 0.52153(12) 0.76675(13) 0.0143(4) Uani 1 1 d .
H7A H -0.1007 0.5541 0.7369 0.017 Uiso 1 1 calc R
C8A C -0.06339(12) 0.44955(11) 0.83026(11) 0.0154(4) Uani 1 1 d .
O8A O -0.13702(9) 0.42800(9) 0.84268(9) 0.0229(3) Uani 1 1 d .
H80A H -0.1470 0.4443 0.8851 0.034 Uiso 1 1 calc R
B9A B 0.00371(14) 0.44647(12) 0.90796(13) 0.0152(4) Uani 1 1 d .
H9A H -0.0082 0.4307 0.9668 0.018 Uiso 1 1 calc R
B10A B 0.07094(14) 0.51640(12) 0.88985(13) 0.0142(4) Uani 1 1 d .
H10A H 0.1054 0.5470 0.9372 0.017 Uiso 1 1 calc R
B11A B 0.03790(13) 0.56397(12) 0.80368(12) 0.0129(4) Uani 1 1 d .
H11A H 0.0506 0.6249 0.7978 0.015 Uiso 1 1 calc R
B12A B -0.02821(14) 0.53263(12) 0.86687(13) 0.0150(4) Uani 1 1 d .
H120 H -0.0612 0.5729 0.8993 0.018 Uiso 1 1 calc R
C11A C 0.11017(12) 0.34714(11) 0.74022(11) 0.0141(4) Uani 1 1 d .
C12A C 0.18801(13) 0.35438(11) 0.73106(11) 0.0173(4) Uani 1 1 d .
H12B H 0.2144 0.3991 0.7468 0.021 Uiso 1 1 calc R
C13A C 0.22785(14) 0.29701(13) 0.69917(12) 0.0225(5) Uani 1 1 d .
H13B H 0.2810 0.3028 0.6933 0.027 Uiso 1 1 calc R
C14A C 0.18967(15) 0.23127(13) 0.67599(13) 0.0259(5) Uani 1 1 d .
H14B H 0.2166 0.1922 0.6538 0.031 Uiso 1 1 calc R
C15A C 0.11292(15) 0.22301(12) 0.68523(13) 0.0255(5) Uani 1 1 d .
H15B H 0.0871 0.1779 0.6699 0.031 Uiso 1 1 calc R
C16A C 0.07279(13) 0.28009(11) 0.71681(12) 0.0199(4) Uani 1 1 d .
H16B H 0.0197 0.2738 0.7226 0.024 Uiso 1 1 calc R
C21A C 0.02822(12) 0.61078(12) 0.63946(12) 0.0172(4) Uani 1 1 d .
O21A O 0.02006(9) 0.67136(9) 0.61984(10) 0.0262(4) Uani 1 1 d .
C22A C -0.05835(13) 0.49941(12) 0.61264(12) 0.0197(4) Uani 1 1 d .
O22A O -0.11594(10) 0.49454(10) 0.57554(9) 0.0307(4) Uani 1 1 d .
C23A C 0.06504(13) 0.43743(11) 0.59528(12) 0.0181(4) Uani 1 1 d .
O23A O 0.07605(10) 0.39460(9) 0.54961(9) 0.0279(4) Uani 1 1 d .
C41 C 0.27105(13) 0.80020(12) 0.97859(13) 0.0213(4) Uani 1 1 d .
H41A H 0.2642 0.8329 0.9332 0.026 Uiso 1 1 calc R
H41B H 0.2651 0.8317 1.0235 0.026 Uiso 1 1 calc R
C42 C 0.35214(14) 0.76931(15) 0.98618(15) 0.0311(6) Uani 1 1 d .
H42A H 0.3892 0.8107 0.9896 0.047 Uiso 1 1 calc R
H42B H 0.3592 0.7386 0.9416 0.047 Uiso 1 1 calc R
H42C H 0.3606 0.7387 1.0323 0.047 Uiso 1 1 calc R
C43 C 0.21109(13) 0.69334(11) 0.90107(12) 0.0190(4) Uani 1 1 d .
H43A H 0.2611 0.6666 0.9063 0.023 Uiso 1 1 calc R
H43B H 0.1698 0.6552 0.8996 0.023 Uiso 1 1 calc R
C44 C 0.20289(15) 0.73465(13) 0.82587(13) 0.0270(5) Uani 1 1 d .
H44A H 0.2055 0.6989 0.7842 0.041 Uiso 1 1 calc R
H44B H 0.2447 0.7711 0.8255 0.041 Uiso 1 1 calc R
H44C H 0.1531 0.7606 0.8193 0.041 Uiso 1 1 calc R
C45 C 0.13158(13) 0.78464(12) 0.96725(13) 0.0199(4) Uani 1 1 d .
H45A H 0.1329 0.8176 1.0123 0.024 Uiso 1 1 calc R
H45B H 0.1277 0.8170 0.9216 0.024 Uiso 1 1 calc R
C46 C 0.05998(14) 0.73671(14) 0.96385(14) 0.0279(5) Uani 1 1 d .
H46A H 0.0143 0.7688 0.9620 0.042 Uiso 1 1 calc R
H46B H 0.0626 0.7049 1.0092 0.042 Uiso 1 1 calc R
H46C H 0.0566 0.7053 0.9182 0.042 Uiso 1 1 calc R
C47 C 0.21534(13) 0.68913(11) 1.03984(12) 0.0174(4) Uani 1 1 d .
H47A H 0.1732 0.6519 1.0331 0.021 Uiso 1 1 calc R
H47B H 0.2647 0.6618 1.0403 0.021 Uiso 1 1 calc R
C48 C 0.21331(14) 0.72666(12) 1.11616(12) 0.0212(4) Uani 1 1 d .
H48A H 0.2185 0.6889 1.1565 0.032 Uiso 1 1 calc R
H48B H 0.1642 0.7530 1.1170 0.032 Uiso 1 1 calc R
H48C H 0.2559 0.7624 1.1245 0.032 Uiso 1 1 calc R
C51 C 0.77605(13) 0.73809(13) 0.52595(12) 0.0217(5) Uani 1 1 d .
H51A H 0.7769 0.7931 0.5210 0.026 Uiso 1 1 calc R
H51B H 0.7837 0.7168 0.4757 0.026 Uiso 1 1 calc R
C52 C 0.84331(14) 0.71471(14) 0.58253(15) 0.0293(5) Uani 1 1 d .
H52A H 0.8917 0.7316 0.5647 0.044 Uiso 1 1 calc R
H52B H 0.8440 0.6602 0.5873 0.044 Uiso 1 1 calc R
H52C H 0.8378 0.7372 0.6322 0.044 Uiso 1 1 calc R
C53 C 0.69254(14) 0.63128(12) 0.55902(13) 0.0222(5) Uani 1 1 d .
H53A H 0.7300 0.6181 0.6032 0.027 Uiso 1 1 calc R
H53B H 0.6404 0.6193 0.5726 0.027 Uiso 1 1 calc R
C54 C 0.70854(17) 0.58280(14) 0.49208(15) 0.0340(6) Uani 1 1 d .
H54A H 0.7038 0.5300 0.5056 0.051 Uiso 1 1 calc R
H54B H 0.7609 0.5925 0.4793 0.051 Uiso 1 1 calc R
H54C H 0.6713 0.5945 0.4481 0.051 Uiso 1 1 calc R
C55 C 0.64002(13) 0.73901(13) 0.47921(12) 0.0212(4) Uani 1 1 d .
H55A H 0.6472 0.7930 0.4701 0.025 Uiso 1 1 calc R
H55B H 0.6520 0.7120 0.4331 0.025 Uiso 1 1 calc R
C56 C 0.55645(14) 0.72549(15) 0.48985(14) 0.0300(6) Uani 1 1 d .
H56A H 0.5237 0.7421 0.4444 0.045 Uiso 1 1 calc R
H56B H 0.5432 0.7536 0.5342 0.045 Uiso 1 1 calc R
H56C H 0.5482 0.6721 0.4979 0.045 Uiso 1 1 calc R
C57 C 0.67889(13) 0.75235(12) 0.61860(12) 0.0198(4) Uani 1 1 d .
H57A H 0.6300 0.7313 0.6329 0.024 Uiso 1 1 calc R
H57B H 0.7201 0.7393 0.6595 0.024 Uiso 1 1 calc R
C58 C 0.67137(15) 0.83670(13) 0.61532(14) 0.0263(5) Uani 1 1 d .
H58A H 0.6591 0.8554 0.6646 0.039 Uiso 1 1 calc R
H58B H 0.6300 0.8506 0.5758 0.039 Uiso 1 1 calc R
H58C H 0.7201 0.8586 0.6034 0.039 Uiso 1 1 calc R
N1 N 0.20722(10) 0.74187(9) 0.97158(10) 0.0153(3) Uani 1 1 d .
N2 N 0.69705(10) 0.71502(10) 0.54545(10) 0.0169(4) Uani 1 1 d .

loop_
_atom_site_aniso_label
_atom_site_aniso_U_11
_atom_site_aniso_U_22
_atom_site_aniso_U_33
_atom_site_aniso_U_23
_atom_site_aniso_U_13
_atom_site_aniso_U_12
Mo1 0.01238(9) 0.00988(7) 0.01155(7) -0.00143(6) -0.00024(6) 0.00074(6)
I1 0.01510(7) 0.02054(7) 0.02345(7) -0.00222(5) 0.00314(5) 0.00350(5)
C1 0.0125(10) 0.0108(8) 0.0106(8) 0.0002(7) 0.0016(7) -0.0008(7)
B3 0.0121(11) 0.0116(9) 0.0154(10) -0.0004(8) -0.0006(8) 0.0005(8)
B4 0.0184(12) 0.0119(9) 0.0138(10) -0.0001(8) 0.0042(9) -0.0001(8)
B5 0.0154(11) 0.0149(10) 0.0153(10) -0.0008(8) 0.0026(9) -0.0007(8)
B6 0.0170(12) 0.0107(9) 0.0116(10) -0.0007(8) 0.0019(8) -0.0008(8)
B7 0.0150(12) 0.0167(10) 0.0143(10) -0.0019(8) -0.0007(9) 0.0025(8)
C8 0.0132(10) 0.0178(9) 0.0158(9) -0.0009(8) 0.0009(8) 0.0020(8)
O8 0.0143(8) 0.0293(8) 0.0209(8) -0.0020(6) 0.0055(6) 0.0033(6)
B9 0.0190(12) 0.0136(10) 0.0173(11) -0.0001(8) 0.0011(9) 0.0029(9)
B10 0.0189(12) 0.0130(10) 0.0156(10) 0.0015(8) 0.0030(9) 0.0034(8)
B11 0.0182(12) 0.0141(10) 0.0133(10) 0.0007(8) 0.0011(9) 0.0017(8)
B12 0.0186(12) 0.0163(10) 0.0152(10) 0.0010(8) 0.0013(9) 0.0047(9)
C11 0.0135(10) 0.0106(8) 0.0117(8) -0.0019(7) 0.0002(7) -0.0001(7)
C12 0.0172(11) 0.0166(9) 0.0137(9) -0.0005(7) 0.0031(8) -0.0037(8)
C13 0.0130(10) 0.0208(10) 0.0208(10) -0.0027(8) 0.0003(8) -0.0007(8)
C14 0.0165(11) 0.0189(10) 0.0173(10) -0.0025(8) -0.0038(8) 0.0037(8)
C15 0.0211(11) 0.0204(10) 0.0139(9) 0.0039(8) 0.0009(8) 0.0004(8)
C16 0.0140(10) 0.0205(10) 0.0161(9) 0.0016(8) 0.0018(8) -0.0020(8)
C21 0.0197(11) 0.0157(9) 0.0204(10) -0.0038(8) -0.0001(8) -0.0003(8)
O21 0.0350(10) 0.0203(8) 0.0280(9) 0.0070(7) -0.0038(7) 0.0038(7)
C22 0.0216(12) 0.0191(10) 0.0209(10) -0.0030(8) -0.0015(9) 0.0035(8)
O22 0.0471(12) 0.0363(10) 0.0175(8) -0.0085(7) -0.0019(8) 0.0100(9)
C23 0.0195(11) 0.0143(9) 0.0249(11) -0.0010(8) -0.0005(9) 0.0042(8)
O23 0.0225(9) 0.0168(8) 0.0477(11) -0.0019(7) -0.0030(8) -0.0055(7)
Mo1A 0.01121(8) 0.00936(7) 0.01053(7) 0.00105(6) 0.00083(6) -0.00105(6)
I1A 0.01299(7) 0.01670(6) 0.01736(6) 0.00241(5) 0.00377(5) -0.00136(5)
C1A 0.0146(10) 0.0118(8) 0.0104(8) 0.0011(7) 0.0016(7) -0.0001(7)
B3A 0.0146(11) 0.0114(9) 0.0144(10) 0.0011(8) 0.0011(8) -0.0022(8)
B4A 0.0178(12) 0.0119(9) 0.0129(10) 0.0020(8) 0.0038(9) 0.0012(8)
B5A 0.0172(12) 0.0138(10) 0.0114(10) 0.0011(8) 0.0017(8) 0.0003(8)
B6A 0.0148(11) 0.0109(9) 0.0123(9) 0.0004(8) 0.0004(8) 0.0002(8)
B7A 0.0137(11) 0.0135(9) 0.0159(10) 0.0020(8) 0.0016(9) 0.0008(8)
C8A 0.0167(11) 0.0158(9) 0.0140(9) 0.0020(7) 0.0024(8) -0.0012(8)
O8A 0.0195(8) 0.0267(8) 0.0235(8) 0.0019(7) 0.0074(7) -0.0057(6)
B9A 0.0180(12) 0.0137(10) 0.0141(10) 0.0004(8) 0.0026(9) -0.0001(8)
B10A 0.0169(12) 0.0131(10) 0.0131(10) 0.0006(8) 0.0038(9) 0.0017(8)
B11A 0.0128(11) 0.0130(9) 0.0133(10) 0.0000(8) 0.0035(8) 0.0003(8)
B12A 0.0169(12) 0.0129(10) 0.0159(10) -0.0005(8) 0.0042(9) 0.0007(8)
C11A 0.0203(11) 0.0116(8) 0.0102(8) 0.0004(7) 0.0011(8) 0.0034(7)
C12A 0.0217(11) 0.0150(9) 0.0153(9) 0.0004(7) 0.0031(8) 0.0037(8)
C13A 0.0231(12) 0.0240(11) 0.0212(11) 0.0014(9) 0.0063(9) 0.0080(9)
C14A 0.0367(14) 0.0188(10) 0.0225(11) -0.0028(9) 0.0049(10) 0.0117(10)
C15A 0.0358(14) 0.0132(10) 0.0270(12) -0.0054(9) 0.0017(10) 0.0016(9)
C16A 0.0230(12) 0.0144(9) 0.0220(10) -0.0017(8) 0.0005(9) -0.0001(8)
C21A 0.0118(10) 0.0201(10) 0.0199(10) 0.0021(8) 0.0027(8) -0.0005(8)
O21A 0.0242(9) 0.0168(7) 0.0378(9) 0.0105(7) 0.0041(7) 0.0024(6)
C22A 0.0208(11) 0.0219(10) 0.0165(10) 0.0056(8) 0.0028(8) -0.0034(8)
O22A 0.0222(9) 0.0453(11) 0.0228(8) 0.0080(8) -0.0057(7) -0.0100(8)
C23A 0.0213(11) 0.0163(9) 0.0166(10) 0.0038(8) 0.0018(8) -0.0040(8)
O23A 0.0432(11) 0.0217(8) 0.0201(8) -0.0058(6) 0.0096(7) -0.0048(7)
C41 0.0240(12) 0.0157(10) 0.0254(11) 0.0006(8) 0.0080(9) -0.0069(8)
C42 0.0233(13) 0.0319(13) 0.0396(15) -0.0011(11) 0.0099(11) -0.0084(10)
C43 0.0234(12) 0.0137(9) 0.0205(10) -0.0034(8) 0.0054(9) 0.0016(8)
C44 0.0398(15) 0.0231(11) 0.0190(11) -0.0006(9) 0.0069(10) 0.0027(10)
C45 0.0213(11) 0.0159(9) 0.0229(11) -0.0027(8) 0.0039(9) 0.0069(8)
C46 0.0204(12) 0.0310(12) 0.0313(13) -0.0101(10) -0.0011(10) 0.0048(10)
C47 0.0222(11) 0.0112(8) 0.0190(10) 0.0018(7) 0.0030(8) -0.0007(8)
C48 0.0264(12) 0.0191(10) 0.0182(10) 0.0000(8) 0.0030(9) -0.0044(9)
C51 0.0181(11) 0.0265(11) 0.0210(11) -0.0008(9) 0.0053(9) -0.0014(9)
C52 0.0209(13) 0.0314(13) 0.0345(13) -0.0069(11) -0.0022(10) 0.0017(10)
C53 0.0297(13) 0.0152(9) 0.0211(10) 0.0019(8) 0.0010(9) 0.0011(9)
C54 0.0465(17) 0.0252(12) 0.0303(13) -0.0074(10) 0.0040(12) 0.0023(11)
C55 0.0174(11) 0.0299(11) 0.0154(10) 0.0078(9) -0.0017(8) -0.0019(9)
C56 0.0211(13) 0.0412(14) 0.0270(12) 0.0112(11) -0.0006(10) -0.0066(10)
C57 0.0232(12) 0.0203(10) 0.0164(10) 0.0018(8) 0.0046(9) 0.0022(8)
C58 0.0293(13) 0.0205(11) 0.0289(12) -0.0023(9) 0.0028(10) 0.0020(9)
N1 0.0178(9) 0.0111(7) 0.0174(8) 0.0000(6) 0.0037(7) -0.0001(6)
N2 0.0181(9) 0.0197(8) 0.0129(8) 0.0025(7) 0.0024(7) -0.0003(7)

loop_
_atom_type_symbol
_atom_type_description
_atom_type_scat_dispersion_real
_atom_type_scat_dispersion_imag
_atom_type_scat_source
C C 0.0033 0.0016 'International Tables Vol C Tables 4.2.6.8 and 6.1.1.4'
H H 0.0000 0.0000 'International Tables Vol C Tables 4.2.6.8 and 6.1.1.4'
B B 0.0013 0.0007 'International Tables Vol C Tables 4.2.6.8 and 6.1.1.4'
N N 0.0061 0.0033 'International Tables Vol C Tables 4.2.6.8 and 6.1.1.4'
O O 0.0106 0.0060 'International Tables Vol C Tables 4.2.6.8 and 6.1.1.4'
Mo Mo -1.6832 0.6857 'International Tables Vol C Tables 4.2.6.8 and 6.1.1.4'
I I -0.4742 1.8119 'International Tables Vol C Tables 4.2.6.8 and 6.1.1.4'

loop_
_geom_angle_atom_site_label_1
_geom_angle_atom_site_label_2
_geom_angle_atom_site_label_3
_geom_angle
C23 Mo1 C22 77.45(9)
C23 Mo1 C21 76.10(9)
C22 Mo1 C21 112.98(9)
C23 Mo1 B3 83.88(8)
C22 Mo1 B3 142.42(9)
C21 Mo1 B3 93.32(8)
C23 Mo1 B7 75.58(8)
C22 Mo1 B7 97.43(8)
C21 Mo1 B7 132.10(9)
B3 Mo1 B7 45.93(8)
C23 Mo1 C1 124.86(8)
C22 Mo1 C1 150.78(8)
C21 Mo1 C1 92.29(7)
B3 Mo1 C1 42.51(7)
B7 Mo1 C1 73.80(7)
C23 Mo1 B6 149.40(8)
C22 Mo1 B6 108.41(8)
C21 Mo1 B6 124.67(8)
B3 Mo1 B6 73.53(8)
B7 Mo1 B6 73.89(8)
C1 Mo1 B6 42.55(7)
C23 Mo1 B11 111.41(8)
C22 Mo1 B11 81.40(8)
C21 Mo1 B11 165.30(8)
B3 Mo1 B11 75.47(8)
B7 Mo1 B11 43.85(8)
C1 Mo1 B11 73.03(7)
B6 Mo1 B11 43.43(8)
C23 Mo1 I1 125.10(6)
C22 Mo1 I1 73.32(7)
C21 Mo1 I1 74.21(6)
B3 Mo1 I1 142.34(6)
B7 Mo1 I1 152.67(6)
C1 Mo1 I1 101.51(5)
B6 Mo1 I1 84.57(6)
B11 Mo1 I1 108.83(6)
C11 C1 B3 121.50(16)
C11 C1 B5 112.60(15)
B3 C1 B5 63.30(13)
C11 C1 B4 112.57(15)
B3 C1 B4 112.78(15)
B5 C1 B4 60.99(13)
C11 C1 B6 123.36(16)
B3 C1 B6 110.09(15)
B5 C1 B6 110.11(15)
B4 C1 B6 61.13(12)
C11 C1 Mo1 110.74(12)
B3 C1 Mo1 66.33(10)
B5 C1 Mo1 125.34(13)
B4 C1 Mo1 126.32(12)
B6 C1 Mo1 69.16(9)
C1 B3 C8 102.12(15)
C1 B3 B5 58.75(12)
C8 B3 B5 57.04(12)
C1 B3 B7 107.75(16)
C8 B3 B7 58.53(12)
B5 B3 B7 106.73(15)
C1 B3 Mo1 71.16(10)
C8 B3 Mo1 121.47(13)
B5 B3 Mo1 125.65(14)
B7 B3 Mo1 68.43(10)
C1 B4 B5 59.01(12)
C1 B4 B10 106.90(15)
B5 B4 B10 107.67(17)
C1 B4 B6 59.45(12)
B5 B4 B6 107.18(15)
B10 B4 B6 60.00(12)
C1 B4 B9 106.62(16)
B5 B4 B9 59.84(13)
B10 B4 B9 60.12(13)
B6 B4 B9 107.86(16)
C8 B5 C1 103.41(15)
C8 B5 B4 105.74(16)
C1 B5 B4 60.01(12)
C8 B5 B9 59.90(13)
C1 B5 B9 107.91(16)
B4 B5 B9 60.48(13)
C8 B5 B3 59.51(12)
C1 B5 B3 57.95(12)
B4 B5 B3 107.65(16)
B9 B5 B3 109.68(16)
C1 B6 B10 106.86(16)
C1 B6 B4 59.42(12)
B10 B6 B4 59.99(13)
C1 B6 B11 108.83(16)
B10 B6 B11 60.11(13)
B4 B6 B11 109.18(16)
C1 B6 Mo1 68.29(9)
B10 B6 Mo1 124.24(14)
B4 B6 Mo1 123.94(13)
B11 B6 Mo1 69.20(10)
C8 B7 B12 58.01(12)
C8 B7 B11 103.79(15)
B12 B7 B11 59.50(13)
C8 B7 B3 58.10(12)
B12 B7 B3 106.41(15)
B11 B7 B3 107.02(16)
C8 B7 Mo1 118.57(13)
B12 B7 Mo1 124.21(15)
B11 B7 Mo1 70.27(11)
B3 B7 Mo1 65.64(10)
O8 C8 B5 115.26(16)
O8 C8 B12 120.55(17)
B5 C8 B12 113.85(16)
O8 C8 B9 117.57(17)
B5 C8 B9 62.13(13)
B12 C8 B9 62.39(13)
O8 C8 B3 116.41(16)
B5 C8 B3 63.45(13)
B12 C8 B3 114.23(16)
B9 C8 B3 114.72(16)
O8 C8 B7 118.61(17)
B5 C8 B7 116.02(16)
B12 C8 B7 62.34(13)
B9 C8 B7 114.88(16)
B3 C8 B7 63.37(13)
C8 B9 B5 57.98(12)
C8 B9 B4 103.67(15)
B5 B9 B4 59.68(13)
C8 B9 B10 103.93(16)
B5 B9 B10 107.36(16)
B4 B9 B10 59.90(13)
C8 B9 B12 58.51(13)
B5 B9 B12 107.24(16)
B4 B9 B12 107.50(16)
B10 B9 B12 59.75(13)
B12 B10 B4 107.97(16)
B12 B10 B6 107.20(16)
B4 B10 B6 60.00(12)
B12 B10 B9 60.26(13)
B4 B10 B9 59.98(13)
B6 B10 B9 107.75(16)
B12 B10 B11 60.00(13)
B4 B10 B11 109.55(15)
B6 B10 B11 60.55(12)
B9 B10 B11 109.34(17)
B12 B11 B10 59.59(13)
B12 B11 B6 105.94(16)
B10 B11 B6 59.34(13)
B12 B11 B7 60.09(13)
B10 B11 B7 107.78(16)
B6 B11 B7 106.15(15)
B12 B11 Mo1 120.78(13)
B10 B11 Mo1 121.89(13)
B6 B11 Mo1 67.37(10)
B7 B11 Mo1 65.88(10)
C8 B12 B10 104.56(16)
C8 B12 B11 105.75(16)
B10 B12 B11 60.41(13)
C8 B12 B9 59.11(13)
B10 B12 B9 59.99(13)
B11 B12 B9 109.44(17)
C8 B12 B7 59.65(13)
B10 B12 B7 108.69(17)
B11 B12 B7 60.41(13)
B9 B12 B7 109.92(16)
C12 C11 C16 118.19(18)
C12 C11 C1 120.99(17)
C16 C11 C1 120.82(18)
C13 C12 C11 121.03(19)
C12 C13 C14 120.4(2)
C15 C14 C13 119.37(19)
C14 C15 C16 120.2(2)
C15 C16 C11 120.8(2)
O21 C21 Mo1 175.6(2)
O22 C22 Mo1 175.6(2)
O23 C23 Mo1 177.74(19)
C22A Mo1A C21A 78.37(9)
C22A Mo1A C23A 76.05(9)
C21A Mo1A C23A 109.18(8)
C22A Mo1A B3A 78.08(8)
C21A Mo1A B3A 137.82(8)
C23A Mo1A B3A 98.37(8)
C22A Mo1A B7A 78.11(8)
C21A Mo1A B7A 94.47(8)
C23A Mo1A B7A 140.21(8)
B3A Mo1A B7A 46.51(8)
C22A Mo1A C1A 116.99(8)
C21A Mo1A C1A 157.31(8)
C23A Mo1A C1A 91.43(7)
B3A Mo1A C1A 42.45(7)
B7A Mo1A C1A 74.09(7)
C22A Mo1A B11A 118.19(8)
C21A Mo1A B11A 85.27(8)
C23A Mo1A B11A 162.19(8)
B3A Mo1A B11A 75.85(8)
B7A Mo1A B11A 44.11(8)
C1A Mo1A B11A 72.84(7)
C22A Mo1A B6A 149.16(8)
C21A Mo1A B6A 116.77(8)
C23A Mo1A B6A 118.59(8)
B3A Mo1A B6A 73.13(8)
B7A Mo1A B6A 74.18(8)
C1A Mo1A B6A 41.73(7)
B11A Mo1A B6A 43.71(7)
C22A Mo1A I1A 129.10(6)
C21A Mo1A I1A 73.68(6)
C23A Mo1A I1A 74.29(6)
B3A Mo1A I1A 146.40(6)
B7A Mo1A I1A 144.73(6)
C1A Mo1A I1A 104.21(5)
B11A Mo1A I1A 101.03(5)
B6A Mo1A I1A 81.74(6)
C11A C1A B3A 120.94(16)
C11A C1A B4A 114.30(16)
B3A C1A B4A 62.64(13)
C11A C1A B6A 122.55(17)
B3A C1A B6A 110.32(15)
B4A C1A B6A 110.92(15)
C11A C1A B5A 114.12(16)
B3A C1A B5A 112.52(16)
B4A C1A B5A 61.10(13)
B6A C1A B5A 62.03(12)
C11A C1A Mo1A 109.24(12)
B3A C1A Mo1A 65.56(9)
B4A C1A Mo1A 124.06(13)
B6A C1A Mo1A 69.29(9)
B5A C1A Mo1A 126.77(12)
C1A B3A C8A 102.01(15)
C1A B3A B4A 58.77(12)
C8A B3A B4A 57.47(12)
C1A B3A B7A 107.63(15)
C8A B3A B7A 58.11(12)
B4A B3A B7A 106.97(15)
C1A B3A Mo1A 71.99(10)
C8A B3A Mo1A 120.65(13)
B4A B3A Mo1A 126.45(14)
B7A B3A Mo1A 67.72(10)
C8A B4A C1A 103.45(15)
C8A B4A B5A 105.50(16)
C1A B4A B5A 59.63(12)
C8A B4A B9A 59.22(13)
C1A B4A B9A 107.33(16)
B5A B4A B9A 60.53(13)
C8A B4A B3A 59.54(12)
C1A B4A B3A 58.59(12)
B5A B4A B3A 108.03(16)
B9A B4A B3A 109.24(15)
C1A B5A B4A 59.27(12)
C1A B5A B9A 106.58(16)
B4A B5A B9A 59.94(13)
C1A B5A B10A 106.25(15)
B4A B5A B10A 107.42(16)
B9A B5A B10A 59.82(13)
C1A B5A B6A 58.94(12)
B4A B5A B6A 106.99(15)
B9A B5A B6A 107.46(16)
B10A B5A B6A 59.81(12)
C1A B6A B10A 106.53(16)
C1A B6A B5A 59.02(12)
B10A B6A B5A 60.08(13)
C1A B6A B11A 109.03(16)
B10A B6A B11A 59.88(12)
B5A B6A B11A 109.19(16)
C1A B6A Mo1A 68.98(9)
B10A B6A Mo1A 122.80(14)
B5A B6A Mo1A 123.77(13)
B11A B6A Mo1A 68.08(10)
C8A B7A B12A 58.06(12)
C8A B7A B11A 103.85(15)
B12A B7A B11A 59.77(13)
C8A B7A B3A 57.66(12)
B12A B7A B3A 105.95(15)
B11A B7A B3A 106.50(16)
C8A B7A Mo1A 118.48(13)
B12A B7A Mo1A 124.35(14)
B11A B7A Mo1A 70.09(10)
B3A B7A Mo1A 65.77(10)
O8A C8A B4A 115.18(16)
O8A C8A B9A 115.50(16)
B4A C8A B9A 62.39(13)
O8A C8A B12A 118.96(17)
B4A C8A B12A 114.22(17)
B9A C8A B12A 62.41(13)
O8A C8A B3A 118.32(16)
B4A C8A B3A 62.99(13)
B9A C8A B3A 114.67(16)
B12A C8A B3A 114.77(16)
O8A C8A B7A 119.26(17)
B4A C8A B7A 116.63(16)
B9A C8A B7A 115.18(16)
B12A C8A B7A 62.35(13)
B3A C8A B7A 64.23(13)
C8A B9A B4A 58.39(13)
C8A B9A B10A 103.95(15)
B4A B9A B10A 107.49(16)
C8A B9A B12A 58.90(13)
B4A B9A B12A 108.03(16)
B10A B9A B12A 59.55(13)
C8A B9A B5A 104.09(16)
B4A B9A B5A 59.53(13)
B10A B9A B5A 60.32(13)
B12A B9A B5A 108.16(16)
B12A B10A B9A 60.24(13)
B12A B10A B6A 107.94(16)
B9A B10A B6A 107.73(16)
B12A B10A B5A 108.34(16)
B9A B10A B5A 59.86(13)
B6A B10A B5A 60.11(12)
B12A B10A B11A 60.41(13)
B9A B10A B11A 109.52(16)
B6A B10A B11A 60.92(12)
B5A B10A B11A 110.06(15)
B12A B11A B10A 59.00(13)
B12A B11A B7A 59.87(13)
B10A B11A B7A 107.17(16)
B12A B11A B6A 105.49(15)
B10A B11A B6A 59.19(12)
B7A B11A B6A 106.36(15)
B12A B11A Mo1A 120.59(13)
B10A B11A Mo1A 122.30(13)
B7A B11A Mo1A 65.81(10)
B6A B11A Mo1A 68.20(10)
C8A B12A B10A 104.30(16)
C8A B12A B9A 58.69(12)
B10A B12A B9A 60.22(13)
C8A B12A B11A 105.46(15)
B10A B12A B11A 60.59(13)
B9A B12A B11A 109.65(17)
C8A B12A B7A 59.58(12)
B10A B12A B7A 108.83(16)
B9A B12A B7A 109.75(16)
B11A B12A B7A 60.35(13)
C12A C11A C16A 118.18(19)
C12A C11A C1A 121.09(18)
C16A C11A C1A 120.74(19)
C11A C12A C13A 121.0(2)
C14A C13A C12A 119.9(2)
C15A C14A C13A 119.8(2)
C14A C15A C16A 120.6(2)
C15A C16A C11A 120.5(2)
O21A C21A Mo1A 176.42(19)
O22A C22A Mo1A 178.17(19)
O23A C23A Mo1A 175.20(18)
C42 C41 N1 115.17(18)
C44 C43 N1 115.51(17)
C46 C45 N1 115.14(17)
C48 C47 N1 114.95(16)
N2 C51 C52 115.62(19)
C54 C53 N2 115.03(19)
C56 C55 N2 114.81(18)
C58 C57 N2 115.50(18)
C45 N1 C41 106.35(16)
C45 N1 C47 110.85(16)
C41 N1 C47 110.89(16)
C45 N1 C43 111.17(16)
C41 N1 C43 111.07(16)
C47 N1 C43 106.57(15)
C55 N2 C51 106.48(16)
C55 N2 C57 110.70(17)
C51 N2 C57 110.71(17)
C55 N2 C53 111.14(17)
C51 N2 C53 111.64(17)
C57 N2 C53 106.24(16)

loop_
_geom_bond_atom_site_label_1
_geom_bond_atom_site_label_2
_geom_bond_distance
Mo1 C23 1.964(2)
Mo1 C22 1.998(2)
Mo1 C21 2.040(2)
Mo1 B3 2.311(2)
Mo1 B7 2.359(2)
Mo1 C1 2.3880(19)
Mo1 B6 2.402(2)
Mo1 B11 2.433(2)
Mo1 I1 2.9126(2)
C1 C11 1.514(3)
C1 B3 1.705(3)
C1 B5 1.720(3)
C1 B4 1.737(3)
C1 B6 1.738(3)
B3 C8 1.731(3)
B3 B5 1.797(3)
B3 B7 1.823(3)
B4 B5 1.754(3)
B4 B10 1.767(3)
B4 B6 1.767(3)
B4 B9 1.769(3)
B5 C8 1.686(3)
B5 B9 1.757(3)
B6 B10 1.767(3)
B6 B11 1.789(3)
B7 C8 1.739(3)
B7 B12 1.785(3)
B7 B11 1.790(3)
C8 O8 1.386(3)
C8 B12 1.709(3)
C8 B9 1.720(3)
B9 B10 1.771(3)
B9 B12 1.776(3)
B10 B12 1.767(3)
B10 B11 1.781(3)
B11 B12 1.774(3)
C11 C12 1.396(3)
C11 C16 1.396(3)
C12 C13 1.383(3)
C13 C14 1.390(3)
C14 C15 1.385(3)
C15 C16 1.395(3)
C21 O21 1.133(3)
C22 O22 1.144(3)
C23 O23 1.153(3)
Mo1A C22A 1.982(2)
Mo1A C21A 1.998(2)
Mo1A C23A 2.028(2)
Mo1A B3A 2.315(2)
Mo1A B7A 2.349(2)
Mo1A C1A 2.4186(19)
Mo1A B11A 2.422(2)
Mo1A B6A 2.424(2)
Mo1A I1A 2.8995(2)
C1A C11A 1.505(3)
C1A B3A 1.716(3)
C1A B4A 1.720(3)
C1A B6A 1.725(3)
C1A B5A 1.726(3)
B3A C8A 1.728(3)
B3A B4A 1.786(3)
B3A B7A 1.842(3)
B4A C8A 1.691(3)
B4A B5A 1.752(3)
B4A B9A 1.759(3)
B5A B9A 1.769(3)
B5A B10A 1.778(3)
B5A B6A 1.778(3)
B6A B10A 1.773(3)
B6A B11A 1.804(3)
B7A C8A 1.737(3)
B7A B12A 1.784(3)
B7A B11A 1.793(3)
C8A O8A 1.382(3)
C8A B9A 1.705(3)
C8A B12A 1.709(3)
B9A B10A 1.769(3)
B9A B12A 1.769(3)
B10A B12A 1.757(3)
B10A B11A 1.785(3)
B11A B12A 1.782(3)
C11A C12A 1.391(3)
C11A C16A 1.407(3)
C12A C13A 1.394(3)
C13A C14A 1.392(3)
C14A C15A 1.374(4)
C15A C16A 1.390(3)
C21A O21A 1.143(3)
C22A O22A 1.141(3)
C23A O23A 1.145(3)
C41 C42 1.511(3)
C41 N1 1.522(3)
C43 C44 1.515(3)
C43 N1 1.528(3)
C45 C46 1.511(3)
C45 N1 1.520(3)
C47 C48 1.512(3)
C47 N1 1.527(3)
C51 N2 1.514(3)
C51 C52 1.515(3)
C53 C54 1.518(3)
C53 N2 1.522(3)
C55 C56 1.510(3)
C55 N2 1.514(3)
C57 C58 1.517(3)
C57 N2 1.520(3)
